data_7045817
loop_
_publ_author_name
'Chang, Yu-Lun'
'Lin, Ya-Fan'
'Chuang, Wan-Jung'
'Kao, Chai-Lin'
'Narwane, Manmath'
'Chen, Hsing-Yin'
'Chiang, Michael Y.'
'Hsu, Sodio C. N.'

_publ_section_title
;
 Structure and nitrite reduction reactivity study of bio-inspired
 copper(i)-nitro complexes in steric and electronic considerations of
 tridentate nitrogen ligands.
;
_journal_issue 15
_journal_name_full 'Dalton transactions (Cambridge, England : 2003)'
_journal_page_first 5335
_journal_page_last 5341
_journal_paper_doi 10.1039/c7dt03843g
_journal_volume 47
_journal_year 2018
_chemical_absolute_configuration ad
_chemical_formula_moiety 'C22 H34 Cu N7 O2'
_chemical_formula_sum 'C22 H34 Cu N7 O2'
_chemical_formula_weight 492.10
_space_group_crystal_system trigonal
_space_group_IT_number 160
_space_group_name_Hall 'R 3 -2"'
_space_group_name_H-M_alt 'R 3 m :H'
_symmetry_space_group_name_Hall 'R 3 -2"'
_symmetry_space_group_name_H-M 'R 3 m :H'
_atom_sites_solution_hydrogens geom
_audit_creation_method SHELXL-2014/7
_audit_update_record
;
2017-09-27 deposited with the CCDC.
2018-03-08 downloaded from the CCDC.
;
_cell_angle_alpha 90
_cell_angle_beta 90
_cell_angle_gamma 120
_cell_formula_units_Z 3
_cell_length_a 16.177(5)
_cell_length_b 16.177(5)
_cell_length_c 8.509(3)
_cell_measurement_reflns_used 1562
_cell_measurement_temperature 200(2)
_cell_measurement_theta_max 24.95
_cell_measurement_theta_min 3.77
_cell_volume 1928.4(11)
_computing_structure_refinement 'SHELXL-2014/7 (Sheldrick, 2014)'
_diffrn_ambient_temperature 200(2)
_diffrn_measured_fraction_theta_full 0.988
_diffrn_measured_fraction_theta_max 0.988
_diffrn_measurement_device_type 'Bruker APEX2'
_diffrn_measurement_method 'CCD rotation images, thick slices'
_diffrn_radiation_type MoK\a
_diffrn_radiation_wavelength 0.71073
_diffrn_reflns_av_R_equivalents 0.0264
_diffrn_reflns_av_unetI/netI 0.0414
_diffrn_reflns_Laue_measured_fraction_full 0.988
_diffrn_reflns_Laue_measured_fraction_max 0.988
_diffrn_reflns_limit_h_max 12
_diffrn_reflns_limit_h_min -13
_diffrn_reflns_limit_k_max 17
_diffrn_reflns_limit_k_min -19
_diffrn_reflns_limit_l_max 10
_diffrn_reflns_limit_l_min -10
_diffrn_reflns_number 2696
_diffrn_reflns_point_group_measured_fraction_full 0.983
_diffrn_reflns_point_group_measured_fraction_max 0.983
_diffrn_reflns_theta_full 25.024
_diffrn_reflns_theta_max 25.024
_diffrn_reflns_theta_min 3.768
_exptl_absorpt_coefficient_mu 0.880
_exptl_absorpt_correction_type multi-scan
_exptl_crystal_colour yellow
_exptl_crystal_density_diffrn 1.271
_exptl_crystal_description prism
_exptl_crystal_F_000 780
_exptl_crystal_size_max 0.260
_exptl_crystal_size_mid 0.140
_exptl_crystal_size_min 0.120
_refine_diff_density_max 0.212
_refine_diff_density_min -0.202
_refine_diff_density_rms 0.031
_refine_ls_abs_structure_details
;
 Flack x determined using 351 quotients [(I+)-(I-)]/[(I+)+(I-)]
 (Parsons, Flack and Wagner, Acta Cryst. B69 (2013) 249-259).
;
_refine_ls_abs_structure_Flack 0.040(10)
_refine_ls_extinction_method none
_refine_ls_goodness_of_fit_ref 1.065
_refine_ls_hydrogen_treatment constr
_refine_ls_matrix_type full
_refine_ls_number_parameters 68
_refine_ls_number_reflns 833
_refine_ls_number_restraints 1
_refine_ls_restrained_S_all 1.064
_refine_ls_R_factor_all 0.0301
_refine_ls_R_factor_gt 0.0274
_refine_ls_shift/su_max 0.000
_refine_ls_shift/su_mean 0.000
_refine_ls_structure_factor_coef Fsqd
_refine_ls_weighting_details 'w=1/[\s^2^(Fo^2^)+(0.0312P)^2^+0.1996P] where P=(Fo^2^+2Fc^2^)/3'
_refine_ls_weighting_scheme calc
_refine_ls_wR_factor_gt 0.0657
_refine_ls_wR_factor_ref 0.0669
_reflns_Friedel_coverage 0.969
_reflns_Friedel_fraction_full 0.979
_reflns_Friedel_fraction_max 0.979
_reflns_number_gt 773
_reflns_number_total 833
_reflns_threshold_expression 'I > 2\s(I)'
_cod_data_source_file c7dt03843g2.cif
_cod_data_source_block shelx
_cod_depositor_comments
;
The following automatic conversions were performed:

'_exptl_absorpt_correction_type' value ' multi-scan' changed to
'multi-scan' according to
/home/data/users/saulius/crontab/automatic-downloads/rss-feeds/RSC/lib/dictionaries/cif_core.dic
dictionary named 'cif_core.dic' version 2.4.2 from 2011-04-26.

Automatic conversion script
Id: cif_fix_values 4973 2017-02-22 13:04:09Z antanas 

 Adding full bibliography for 7045817--7045818.cif.
;
_cod_original_cell_volume 1928.5(14)
_cod_database_code 7045817
_shelx_shelxl_version_number 2014/7
_shelx_space_group_comment
;
The symmetry employed for this shelxl refinement is uniquely defined
by the following loop, which should always be used as a source of
symmetry information in preference to the above space-group names.
They are only intended as comments.
;
_shelx_estimated_absorpt_t_min 0.804
_shelx_estimated_absorpt_t_max 0.902

loop_
_space_group_symop_operation_xyz
'x, y, z'
'-y, x-y, z'
'-x+y, -x, z'
'-x+y, y, z'
'x, x-y, z'
'-y, -x, z'
'x+2/3, y+1/3, z+1/3'
'-y+2/3, x-y+1/3, z+1/3'
'-x+y+2/3, -x+1/3, z+1/3'
'-x+y+2/3, y+1/3, z+1/3'
'x+2/3, x-y+1/3, z+1/3'
'-y+2/3, -x+1/3, z+1/3'
'x+1/3, y+2/3, z+2/3'
'-y+1/3, x-y+2/3, z+2/3'
'-x+y+1/3, -x+2/3, z+2/3'
'-x+y+1/3, y+2/3, z+2/3'
'x+1/3, x-y+2/3, z+2/3'
'-y+1/3, -x+2/3, z+2/3'

loop_
_atom_site_label
_atom_site_type_symbol
_atom_site_fract_x
_atom_site_fract_y
_atom_site_fract_z
_atom_site_U_iso_or_equiv
_atom_site_adp_type
_atom_site_occupancy
_atom_site_site_symmetry_order
_atom_site_calc_flag
_atom_site_refinement_flags_posn
_atom_site_refinement_flags_adp
_atom_site_refinement_flags_occupancy
C1 C 0.10829(17) -0.10829(17) 0.9090(6) 0.0478(11) Uani 1 2 d S T P
C2 C 0.1356(2) -0.1356(2) 0.7549(7) 0.0640(15) Uani 1 2 d S T P
C3 C 0.1884(3) -0.1884(3) 0.7879(10) 0.124(3) Uani 1 2 d S T P
H3A H 0.2060 -0.2060 0.6884 0.186 Uiso 1 2 calc R U P
H3B H 0.2462 -0.1473 0.8484 0.186 Uiso 0.5 1 calc R U P
H3C H 0.1473 -0.2462 0.8484 0.186 Uiso 0.5 1 calc R U P
C4 C 0.1997(4) -0.0446(4) 0.6608(6) 0.0868(16) Uani 1 1 d . . .
H4A H 0.1653 -0.0101 0.6411 0.130 Uiso 1 1 calc R U .
H4B H 0.2168 -0.0618 0.5604 0.130 Uiso 1 1 calc R U .
H4C H 0.2578 -0.0039 0.7210 0.130 Uiso 1 1 calc R U .
C5 C 0.12623(18) -0.12623(18) 1.0635(7) 0.0603(13) Uani 1 2 d S T P
H5 H 0.1588 -0.1588 1.0943 0.072 Uiso 1 2 calc R U P
C6 C 0.08797(18) -0.08797(18) 1.1585(6) 0.0511(12) Uani 1 2 d S T P
H6 H 0.0885 -0.0885 1.2701 0.061 Uiso 1 2 calc R U P
C7 C 0.0000 0.0000 1.1170(7) 0.0352(16) Uani 1 6 d S T P
H7 H 0.0000 0.0000 1.2345 0.042 Uiso 1 6 calc R U P
O1 O -0.0388(3) -0.0776(7) 0.4641(7) 0.110(3) Uani 0.6667 2 d S T P
N1 N 0.06104(12) -0.06104(12) 0.9114(4) 0.0375(8) Uani 1 2 d S T P
N2 N 0.04910(13) -0.04910(13) 1.0677(4) 0.0347(9) Uani 1 2 d S T P
N3 N 0.0000 0.0000 0.5400(10) 0.095(4) Uani 1 6 d S T P
Cu Cu 0.0000 0.0000 0.76570(2) 0.0543(4) Uani 1 6 d S T P

loop_
_atom_site_aniso_label
_atom_site_aniso_U_11
_atom_site_aniso_U_22
_atom_site_aniso_U_33
_atom_site_aniso_U_23
_atom_site_aniso_U_13
_atom_site_aniso_U_12
C1 0.046(2) 0.046(2) 0.055(3) -0.0013(10) 0.0013(10) 0.026(2)
C2 0.068(3) 0.068(3) 0.074(3) -0.0118(12) 0.0118(12) 0.047(3)
C3 0.163(8) 0.163(8) 0.126(7) -0.014(2) 0.014(2) 0.141(8)
C4 0.077(3) 0.091(4) 0.079(3) -0.008(2) 0.033(2) 0.032(3)
C5 0.063(3) 0.063(3) 0.073(3) 0.0060(12) -0.0060(12) 0.046(3)
C6 0.058(2) 0.058(2) 0.043(2) 0.0059(11) -0.0059(11) 0.033(3)
C7 0.041(3) 0.041(3) 0.023(3) 0.000 0.000 0.0207(13)
O1 0.157(6) 0.133(7) 0.031(3) -0.018(4) -0.009(2) 0.066(3)
N1 0.0404(14) 0.0404(14) 0.0363(16) -0.0022(7) 0.0022(7) 0.0238(16)
N2 0.0384(15) 0.0384(15) 0.032(2) 0.0024(7) -0.0024(7) 0.0227(18)
N3 0.126(6) 0.126(6) 0.033(4) 0.000 0.000 0.063(3)
Cu 0.0690(5) 0.0690(5) 0.0249(4) 0.000 0.000 0.0345(3)

loop_
_atom_type_symbol
_atom_type_description
_atom_type_scat_dispersion_real
_atom_type_scat_dispersion_imag
_atom_type_scat_source
C C 0.0033 0.0016 'International Tables Vol C Tables 4.2.6.8 and 6.1.1.4'
H H 0.0000 0.0000 'International Tables Vol C Tables 4.2.6.8 and 6.1.1.4'
N N 0.0061 0.0033 'International Tables Vol C Tables 4.2.6.8 and 6.1.1.4'
O O 0.0106 0.0060 'International Tables Vol C Tables 4.2.6.8 and 6.1.1.4'
Cu Cu 0.3201 1.2651 'International Tables Vol C Tables 4.2.6.8 and 6.1.1.4'

loop_
_geom_angle_atom_site_label_1
_geom_angle_atom_site_label_2
_geom_angle_atom_site_label_3
_geom_angle
_geom_angle_site_symmetry_1
_geom_angle_site_symmetry_3
N1 C1 C5 110.1(4) . .
N1 C1 C2 121.2(5) . .
C5 C1 C2 128.8(5) . .
C3 C2 C1 109.5(5) . .
C3 C2 C4 109.8(3) . 6
C1 C2 C4 109.0(3) . 6
C3 C2 C4 109.8(3) . .
C1 C2 C4 109.0(3) . .
C4 C2 C4 109.6(6) 6 .
C2 C3 H3A 109.5 . .
C2 C3 H3B 109.5 . .
H3A C3 H3B 109.5 . .
C2 C3 H3C 109.5 . .
H3A C3 H3C 109.5 . .
H3B C3 H3C 109.5 . .
C2 C4 H4A 109.5 . .
C2 C4 H4B 109.5 . .
H4A C4 H4B 109.5 . .
C2 C4 H4C 109.5 . .
H4A C4 H4C 109.5 . .
H4B C4 H4C 109.5 . .
C6 C5 C1 106.1(4) . .
C6 C5 H5 127.0 . .
C1 C5 H5 127.0 . .
N2 C6 C5 107.6(4) . .
N2 C6 H6 126.2 . .
C5 C6 H6 126.2 . .
N2 C7 N2 111.9(3) 3 2
N2 C7 N2 111.9(3) 3 .
N2 C7 N2 111.9(3) 2 .
N2 C7 H7 106.9 3 .
N2 C7 H7 106.9 2 .
N2 C7 H7 106.9 . .
C1 N1 N2 105.0(4) . .
C1 N1 Cu 143.2(3) . .
N2 N1 Cu 111.8(3) . .
C6 N2 N1 111.2(4) . .
C6 N2 C7 127.7(4) . .
N1 N2 C7 121.1(4) . .
O1 N3 O1 96.2(7) . 2
O1 N3 O1 96.2(7) . 3
O1 N3 O1 96.2(7) 2 3
O1 N3 Cu 120.7(5) . .
O1 N3 Cu 120.7(5) 2 .
O1 N3 Cu 120.7(5) 3 .
N3 Cu N1 125.93(9) . 2
N3 Cu N1 125.93(9) . 3
N1 Cu N1 89.06(13) 2 3
N3 Cu N1 125.93(9) . .
N1 Cu N1 89.06(13) 2 .
N1 Cu N1 89.06(13) 3 .

loop_
_geom_bond_atom_site_label_1
_geom_bond_atom_site_label_2
_geom_bond_distance
_geom_bond_site_symmetry_2
C1 N1 1.324(6) .
C1 C5 1.407(7) .
C1 C2 1.519(7) .
C2 C3 1.504(9) .
C2 C4 1.535(7) 6
C2 C4 1.535(7) .
C3 H3A 0.9800 .
C3 H3B 0.9800 .
C3 H3C 0.9800 .
C4 H4A 0.9800 .
C4 H4B 0.9800 .
C4 H4C 0.9800 .
C5 C6 1.343(8) .
C5 H5 0.9500 .
C6 N2 1.335(6) .
C6 H6 0.9500 .
C7 N2 1.438(4) 3
C7 N2 1.438(4) 2
C7 N2 1.438(4) .
C7 H7 1.0000 .
O1 N3 1.264(9) .
N1 N2 1.372(5) .
N1 Cu 2.112(4) .
N3 O1 1.264(9) 2
N3 O1 1.264(9) 3
N3 Cu 1.921(9) .
Cu N1 2.112(4) 2
Cu N1 2.112(4) 3

loop_
_geom_torsion_atom_site_label_1
_geom_torsion_atom_site_label_2
_geom_torsion_atom_site_label_3
_geom_torsion_atom_site_label_4
_geom_torsion
_geom_torsion_site_symmetry_1
_geom_torsion_site_symmetry_4
N1 C1 C2 C3 180.000(2) . .
C5 C1 C2 C3 0.000(3) . .
N1 C1 C2 C4 -59.8(4) . 6
C5 C1 C2 C4 120.2(4) . 6
N1 C1 C2 C4 59.8(4) . .
C5 C1 C2 C4 -120.2(4) . .
N1 C1 C5 C6 0.000(2) . .
C2 C1 C5 C6 180.000(2) . .
C1 C5 C6 N2 0.000(2) . .
C5 C1 N1 N2 0.000(2) . .
C2 C1 N1 N2 180.000(1) . .
C5 C1 N1 Cu 180.000(2) . .
C2 C1 N1 Cu 0.000(2) . .
C5 C6 N2 N1 0.000(2) . .
C5 C6 N2 C7 180.000(3) . .
C1 N1 N2 C6 0.000(2) . .
Cu N1 N2 C6 180.000(2) . .
C1 N1 N2 C7 180.000(2) . .
Cu N1 N2 C7 0.000(3) . .
N2 C7 N2 C6 -116.8(4) 3 .
N2 C7 N2 C6 116.8(4) 2 .
N2 C7 N2 N1 63.2(4) 3 .
N2 C7 N2 N1 -63.2(4) 2 .
